data_4100526
_journal_name_full 'Journal of the American Chemical Society'
_journal_paper_doi 10.1021/ja0527370
_journal_year 2005
_chemical_formula_sum 'C18 H13 Fe Mn O3'
_chemical_formula_weight 388.07
_space_group_IT_number 14
_symmetry_cell_setting monoclinic
_symmetry_space_group_name_Hall '-P 2ybc'
_symmetry_space_group_name_H-M 'P 1 21/c 1'
_cell_angle_alpha 90.00
_cell_angle_beta 90.785(10)
_cell_angle_gamma 90.00
_cell_formula_units_Z 4
_cell_length_a 7.4875(11)
_cell_length_b 11.8536(12)
_cell_length_c 17.787(2)
_cell_measurement_temperature 298(2)
_cell_volume 1578.5(3)
_diffrn_ambient_temperature 298(2)
_exptl_crystal_density_diffrn 1.633
_refine_ls_R_factor_obs 0.0475
_refine_ls_wR_factor_obs 0.0973
_cod_depositor_comments
;
The following automatic conversions were performed:
'_symmetry_cell_setting' value 'Monoclinic' changed to 'monoclinic'
according to '/home/saulius/struct/CIF-dictionaries/cif_core.dic'
dictionary named 'cif_core.dic' version 2.4.1 from 2010-06-29.

Automatic conversion script
Id: cif_fix_enum 1527 2010-12-29 10:47:43Z saulius 
;
_cod_original_sg_symbol_H-M 'P 21/c'
_cod_database_code 4100526

loop_
_symmetry_equiv_pos_as_xyz
'x, y, z'
'-x, y+1/2, -z+1/2'
'-x, -y, -z'
'x, -y-1/2, z-1/2'

loop_
_atom_site_aniso_label
_atom_site_aniso_U_11
_atom_site_aniso_U_22
_atom_site_aniso_U_33
_atom_site_aniso_U_23
_atom_site_aniso_U_13
_atom_site_aniso_U_12
Fe1 0.0416(4) 0.0533(5) 0.0532(4) -0.0053(4) 0.0025(3) 0.0097(4)
Mn1 0.0553(5) 0.0384(4) 0.0482(4) 0.0025(4) 0.0045(4) 0.0042(4)
O1 0.138(4) 0.068(3) 0.050(2) -0.004(2) -0.001(3) 0.013(3)
O2 0.088(3) 0.060(3) 0.083(3) 0.007(2) -0.022(2) 0.017(2)
O3 0.097(4) 0.079(3) 0.133(4) 0.020(3) 0.051(3) -0.009(3)
C1 0.051(3) 0.054(3) 0.043(3) -0.012(3) -0.002(3) -0.008(3)
C2 0.050(3) 0.068(4) 0.048(3) 0.007(3) -0.006(3) 0.008(3)
C3 0.061(4) 0.043(3) 0.069(3) 0.008(3) 0.007(3) 0.018(3)
C4 0.038(3) 0.043(3) 0.068(3) -0.013(3) 0.002(3) 0.005(3)
C5 0.046(3) 0.073(4) 0.053(3) -0.018(3) -0.004(3) 0.020(3)
C6 0.062(4) 0.099(5) 0.045(3) -0.006(3) 0.001(3) 0.027(4)
C7 0.083(4) 0.070(4) 0.053(3) 0.015(3) 0.017(3) 0.029(4)
C8 0.064(4) 0.046(3) 0.069(4) 0.004(3) 0.007(3) 0.002(3)
C9 0.042(3) 0.038(3) 0.052(3) -0.003(3) 0.002(2) 0.007(3)
C10 0.034(2) 0.041(3) 0.047(3) -0.008(2) 0.002(2) 0.012(2)
C11 0.064(5) 0.121(8) 0.162(9) -0.073(7) -0.069(6) 0.050(5)
C12 0.086(6) 0.115(6) 0.075(5) 0.014(5) 0.010(4) 0.065(5)
C13 0.052(4) 0.066(4) 0.125(6) -0.023(5) 0.000(4) 0.026(4)
C14 0.095(6) 0.130(7) 0.067(4) 0.005(5) 0.028(4) 0.063(6)
C15 0.042(4) 0.076(6) 0.208(11) 0.004(7) 0.031(6) -0.002(4)
C16 0.082(4) 0.040(3) 0.050(3) 0.013(3) 0.000(3) 0.011(3)
C17 0.056(3) 0.045(3) 0.048(3) -0.006(3) -0.003(3) -0.004(3)
C18 0.071(4) 0.050(4) 0.077(4) 0.005(3) 0.014(3) 0.008(4)

loop_
_atom_site_label
_atom_site_type_symbol
_atom_site_fract_x
_atom_site_fract_y
_atom_site_fract_z
_atom_site_U_iso_or_equiv
_atom_site_thermal_displace_type
_atom_site_occupancy
_atom_site_calc_flag
_atom_site_refinement_flags
_atom_site_disorder_group
Fe1 Fe 0.78400(9) 0.76879(6) 0.03766(4) 0.0493(2) Uani 1 d . .
Mn1 Mn 0.41623(10) 0.81355(6) 0.25309(4) 0.0473(2) Uani 1 d . .
O1 O 0.4560(6) 0.9342(3) 0.3965(2) 0.0851(14) Uani 1 d . .
O2 O 0.1859(6) 0.9768(3) 0.1735(2) 0.0770(12) Uani 1 d . .
O3 O 0.1275(6) 0.6763(4) 0.3148(3) 0.102(2) Uani 1 d . .
C1 C 0.6796(6) 0.8610(5) 0.2115(2) 0.0495(13) Uani 1 d . .
H1A H 0.7390(6) 0.9242(5) 0.2345(2) 0.059 Uiso 1 d R .
C2 C 0.6792(7) 0.7559(5) 0.2501(3) 0.0550(14) Uani 1 d . .
H2A H 0.7471(7) 0.7447(5) 0.2957(3) 0.066 Uiso 1 d R .
C3 C 0.5648(7) 0.6731(5) 0.2219(3) 0.0575(15) Uani 1 d . .
H3A H 0.5501(7) 0.6018(5) 0.2466(3) 0.069 Uiso 1 d R .
C4 C 0.4618(6) 0.7036(4) 0.1570(3) 0.0495(13) Uani 1 d . .
H4A H 0.3660(6) 0.6549(4) 0.1413(3) 0.059 Uiso 1 d R .
C5 C 0.5088(7) 0.7693(5) 0.0224(3) 0.0571(15) Uani 1 d . .
H5A H 0.4520(7) 0.7030(5) 0.0023(3) 0.069 Uiso 1 d R .
C6 C 0.5888(8) 0.8450(6) -0.0273(3) 0.068(2) Uani 1 d . .
H6A H 0.5853(8) 0.8299(6) -0.0803(3) 0.082 Uiso 1 d R .
C7 C 0.7084(8) 0.9260(5) 0.0011(3) 0.068(2) Uani 1 d . .
H7A H 0.7839(8) 0.9652(5) -0.0335(3) 0.082 Uiso 1 d R .
C8 C 0.7441(7) 0.9326(5) 0.0790(3) 0.0595(15) Uani 1 d . .
H8A H 0.8454(7) 0.9752(5) 0.0965(3) 0.071 Uiso 1 d R .
C9 C 0.6567(6) 0.8604(4) 0.1294(3) 0.0439(12) Uani 1 d . .
C10 C 0.5401(6) 0.7765(4) 0.1011(2) 0.0409(12) Uani 1 d . .
C11 C 1.0281(11) 0.7205(9) 0.0788(6) 0.116(4) Uani 1 d . .
H11A H 1.0937(11) 0.7558(9) 0.1191(6) 0.140 Uiso 1 d R .
C12 C 0.9101(11) 0.6329(8) 0.0844(4) 0.092(2) Uani 1 d . .
H12A H 0.8752(11) 0.5974(8) 0.1304(4) 0.110 Uiso 1 d R .
C13 C 0.8491(8) 0.6053(6) 0.0165(5) 0.081(2) Uani 1 d . .
H13A H 0.7628(8) 0.5471(6) 0.0064(5) 0.097 Uiso 1 d R .
C14 C 0.9277(12) 0.6735(8) -0.0362(4) 0.097(3) Uani 1 d . .
H14A H 0.9058(12) 0.6689(8) -0.0894(4) 0.116 Uiso 1 d R .
C15 C 1.0369(9) 0.7472(7) 0.0002(7) 0.108(3) Uani 1 d . .
H15A H 1.1110(9) 0.8031(7) -0.0228(7) 0.130 Uiso 1 d R .
C16 C 0.4392(8) 0.8861(5) 0.3394(3) 0.0573(15) Uani 1 d . .
C17 C 0.2774(7) 0.9135(5) 0.2056(3) 0.0498(13) Uani 1 d . .
C18 C 0.2407(8) 0.7317(5) 0.2909(3) 0.066(2) Uani 1 d . .

loop_
_geom_bond_atom_site_label_1
_geom_bond_atom_site_label_2
_geom_bond_distance
_geom_bond_site_symmetry_2
_geom_bond_publ_flag
Fe1 C15 2.032(6) . ?
Fe1 C13 2.035(6) . ?
Fe1 C11 2.041(6) . ?
Fe1 C12 2.039(6) . ?
Fe1 C14 2.049(6) . ?
Fe1 C7 2.051(6) . ?
Fe1 C6 2.059(5) . ?
Fe1 C5 2.075(5) . ?
Fe1 C8 2.098(5) . ?
Fe1 C10 2.161(4) . ?
Fe1 C9 2.190(5) . ?
Mn1 C16 1.765(6) . ?
Mn1 C18 1.773(6) . ?
Mn1 C17 1.781(6) . ?
Mn1 C3 2.081(5) . ?
Mn1 C2 2.086(5) . ?
Mn1 C4 2.180(5) . ?
Mn1 C1 2.190(5) . ?
O1 C16 1.170(6) . ?
O2 C17 1.162(5) . ?
O3 C18 1.158(6) . ?
C1 C2 1.423(7) . ?
C1 C9 1.467(6) . ?
C2 C3 1.392(7) . ?
C3 C4 1.426(6) . ?
C4 C10 1.448(6) . ?
C5 C6 1.401(8) . ?
C5 C10 1.417(6) . ?
C6 C7 1.402(8) . ?
C7 C8 1.410(7) . ?
C8 C9 1.408(6) . ?
C9 C10 1.412(6) . ?
C11 C12 1.368(10) . ?
C11 C15 1.435(10) . ?
C12 C13 1.326(9) . ?
C13 C14 1.376(9) . ?
C14 C15 1.355(10) . ?
